data_1553466
loop_
_publ_author_name
'Zhai, Wenlei'
'Chapin, Brette M.'
'Yoshizawa, Akina'
'Wang, Hui-Chen'
'Hodge, Stephen A.'
'James, Tony D.'
'Anslyn, Eric V.'
'Fossey, John S.'

_publ_section_title
;
 &#x201C;Click-fluors&#x201D;: triazole-linked saccharide sensors
;
_journal_issue 8
_journal_name_full 'Organic Chemistry Frontiers'
_journal_page_first 918
_journal_paper_doi 10.1039/C6QO00171H
_journal_volume 3
_journal_year 2016
_chemical_formula_moiety 'C24 H24 B N3 O4'
_chemical_formula_sum 'C24 H24 B N3 O4'
_chemical_formula_weight 429.27
_chemical_name_systematic 13a
_space_group_crystal_system triclinic
_space_group_IT_number 2
_space_group_name_Hall '-P 1'
_space_group_name_H-M_alt 'P -1'
_atom_sites_solution_hydrogens geom
_atom_sites_solution_primary direct
_audit_creation_date 2015-08-05
_audit_creation_method
;
Olex2 1.2
(compiled 2015.01.26 svn.r3150 for OlexSys, GUI svn.r4998)
;
_audit_update_record
;
2016-04-22 deposited with the CCDC.
2016-06-06 downloaded from the CCDC.
;
_cell_angle_alpha 81.994(5)
_cell_angle_beta 84.409(5)
_cell_angle_gamma 68.790(6)
_cell_formula_units_Z 2
_cell_length_a 7.1065(4)
_cell_length_b 9.0913(6)
_cell_length_c 17.6850(11)
_cell_measurement_reflns_used 3063
_cell_measurement_temperature 99.9(2)
_cell_measurement_theta_max 73.9350
_cell_measurement_theta_min 5.2120
_cell_volume 1053.43(12)
_computing_cell_refinement
;
CrysAlisPro, Agilent Technologies,
Version 1.171.37.35 (release 13-08-2014 CrysAlis171 .NET)
(compiled Aug 13 2014,18:06:01)
;
_computing_data_collection
;
CrysAlisPro, Agilent Technologies,
Version 1.171.37.35 (release 13-08-2014 CrysAlis171 .NET)
(compiled Aug 13 2014,18:06:01)
;
_computing_data_reduction
;
CrysAlisPro, Agilent Technologies,
Version 1.171.37.35 (release 13-08-2014 CrysAlis171 .NET)
(compiled Aug 13 2014,18:06:01)
;
_computing_molecular_graphics 'Olex2 (Dolomanov et al., 2009)'
_computing_publication_material 'Olex2 (Dolomanov et al., 2009)'
_computing_structure_refinement 'ShelXL (Sheldrick, 2008)'
_computing_structure_solution 'ShelXS (Sheldrick, 2008)'
_diffrn_ambient_environment N~2~
_diffrn_ambient_temperature 99.9(2)
_diffrn_detector 'CCD plate'
_diffrn_detector_area_resol_mean 10.3537
_diffrn_detector_type Atlas
_diffrn_measured_fraction_theta_full 0.998
_diffrn_measured_fraction_theta_max 0.997
_diffrn_measurement_details
;
#__ type_ start__ end____ width___ exp.time_
  1 omega  -14.00   13.00   1.0000    1.1400
omega____ theta____ kappa____ phi______ frames
    -       42.6857  -57.0000 -120.0000 27

#__ type_ start__ end____ width___ exp.time_
  2 omega   29.00   65.00   1.0000    1.1400
omega____ theta____ kappa____ phi______ frames
    -       42.6857  -38.0000  -30.0000 36

#__ type_ start__ end____ width___ exp.time_
  3 omega   32.00   83.00   1.0000    4.5600
omega____ theta____ kappa____ phi______ frames
    -      106.6257  -30.0000 -150.0000 51

#__ type_ start__ end____ width___ exp.time_
  4 omega  100.00  178.00   1.0000    4.5600
omega____ theta____ kappa____ phi______ frames
    -      106.6257   30.0000 -180.0000 78

#__ type_ start__ end____ width___ exp.time_
  5 omega  142.00  170.00   1.0000    4.5600
omega____ theta____ kappa____ phi______ frames
    -      106.6257  125.0000 -120.0000 28

#__ type_ start__ end____ width___ exp.time_
  6 omega  138.00  171.00   1.0000    4.5600
omega____ theta____ kappa____ phi______ frames
    -      106.6257  125.0000    0.0000 33

#__ type_ start__ end____ width___ exp.time_
  7 omega  119.00  170.00   1.0000    4.5600
omega____ theta____ kappa____ phi______ frames
    -      106.6257   45.0000   90.0000 51

#__ type_ start__ end____ width___ exp.time_
  8 omega  142.00  178.00   1.0000    4.5600
omega____ theta____ kappa____ phi______ frames
    -      106.6257  125.0000  150.0000 36

#__ type_ start__ end____ width___ exp.time_
  9 omega   98.00  124.00   1.0000    4.5600
omega____ theta____ kappa____ phi______ frames
    -      106.6257  125.0000    0.0000 26

#__ type_ start__ end____ width___ exp.time_
 10 omega   36.00   87.00   1.0000    4.5600
omega____ theta____ kappa____ phi______ frames
    -      106.6257  -30.0000   60.0000 51

#__ type_ start__ end____ width___ exp.time_
 11 omega   55.00   91.00   1.0000    4.5600
omega____ theta____ kappa____ phi______ frames
    -      106.6257  -30.0000  150.0000 36

#__ type_ start__ end____ width___ exp.time_
 12 omega   62.00  107.00   1.0000    4.5600
omega____ theta____ kappa____ phi______ frames
    -      106.6257  -94.0000   60.0000 45

#__ type_ start__ end____ width___ exp.time_
 13 omega   47.00  108.00   1.0000    4.5600
omega____ theta____ kappa____ phi______ frames
    -      106.6257  -94.0000  -60.0000 61

#__ type_ start__ end____ width___ exp.time_
 14 omega   88.00  115.00   1.0000    4.5600
omega____ theta____ kappa____ phi______ frames
    -      106.6257 -125.0000 -120.0000 27

#__ type_ start__ end____ width___ exp.time_
 15 omega   45.00   86.00   1.0000    4.5600
omega____ theta____ kappa____ phi______ frames
    -      106.6257  -94.0000 -180.0000 41

#__ type_ start__ end____ width___ exp.time_
 16 omega   32.00   62.00   1.0000    4.5600
omega____ theta____ kappa____ phi______ frames
    -      106.6257  -30.0000  -90.0000 30

#__ type_ start__ end____ width___ exp.time_
 17 omega   42.00   92.00   1.0000    4.5600
omega____ theta____ kappa____ phi______ frames
    -      106.6257  -45.0000  -60.0000 50

#__ type_ start__ end____ width___ exp.time_
 18 omega   32.00   89.00   1.0000    4.5600
omega____ theta____ kappa____ phi______ frames
    -      106.6257  -30.0000    0.0000 57

#__ type_ start__ end____ width___ exp.time_
 19 omega   36.00   66.00   1.0000    4.5600
omega____ theta____ kappa____ phi______ frames
    -      106.6257 -125.0000 -120.0000 30

#__ type_ start__ end____ width___ exp.time_
 20 omega  -26.00   61.00   1.0000    1.1400
omega____ theta____ kappa____ phi______ frames
    -       42.6857  -57.0000   90.0000 87

#__ type_ start__ end____ width___ exp.time_
 21 omega  -64.00   28.00   1.0000    1.1400
omega____ theta____ kappa____ phi______ frames
    -      -42.6857   77.0000  -30.0000 92

#__ type_ start__ end____ width___ exp.time_
 22 omega -113.00  -24.00   1.0000    1.1400
omega____ theta____ kappa____ phi______ frames
    -      -42.6857  -57.0000 -150.0000 89
;
_diffrn_measurement_device 'four-circle diffractometer'
_diffrn_measurement_device_type 'SuperNova, Dual, Cu at zero, Atlas'
_diffrn_measurement_method '\w scans'
_diffrn_orient_matrix_UB_11 0.0948540000
_diffrn_orient_matrix_UB_12 -0.1087267000
_diffrn_orient_matrix_UB_13 0.0716699000
_diffrn_orient_matrix_UB_21 -0.1228203000
_diffrn_orient_matrix_UB_22 0.1315601000
_diffrn_orient_matrix_UB_23 0.0502994000
_diffrn_orient_matrix_UB_31 -0.1735827000
_diffrn_orient_matrix_UB_32 -0.0658058000
_diffrn_orient_matrix_UB_33 0.0095943000
_diffrn_radiation_monochromator mirror
_diffrn_radiation_probe x-ray
_diffrn_radiation_type CuK\a
_diffrn_radiation_wavelength 1.54184
_diffrn_reflns_av_R_equivalents 0.0249
_diffrn_reflns_av_unetI/netI 0.0340
_diffrn_reflns_Laue_measured_fraction_full 0.998
_diffrn_reflns_Laue_measured_fraction_max 0.997
_diffrn_reflns_limit_h_max 7
_diffrn_reflns_limit_h_min -8
_diffrn_reflns_limit_k_max 7
_diffrn_reflns_limit_k_min -10
_diffrn_reflns_limit_l_max 21
_diffrn_reflns_limit_l_min -21
_diffrn_reflns_number 6836
_diffrn_reflns_point_group_measured_fraction_full 0.998
_diffrn_reflns_point_group_measured_fraction_max 0.997
_diffrn_reflns_theta_full 67.684
_diffrn_reflns_theta_max 68.242
_diffrn_reflns_theta_min 5.058
_diffrn_source 'sealed X-ray tube'
_diffrn_source_type 'SuperNova (Cu) X-ray Source'
_exptl_absorpt_coefficient_mu 0.750
_exptl_absorpt_correction_T_max 0.989
_exptl_absorpt_correction_T_min 0.940
_exptl_absorpt_correction_type gaussian
_exptl_absorpt_process_details
;
CrysAlisPro, Agilent Technologies,
Version 1.171.37.35 (release 13-08-2014 CrysAlis171 .NET)
(compiled Aug 13 2014,18:06:01)
Numerical absorption correction based on gaussian integration over
			a multifaceted crystal model
Empirical absorption correction using spherical harmonics,
 implemented in SCALE3 ABSPACK scaling algorithm.
;
_exptl_crystal_colour colourless
_exptl_crystal_colour_primary colourless
_exptl_crystal_density_diffrn 1.353
_exptl_crystal_description plate
_exptl_crystal_F_000 452
_exptl_crystal_size_max 0.2165
_exptl_crystal_size_mid 0.173
_exptl_crystal_size_min 0.0282
_refine_diff_density_max 0.431
_refine_diff_density_min -0.338
_refine_diff_density_rms 0.050
_refine_ls_extinction_method none
_refine_ls_goodness_of_fit_ref 1.042
_refine_ls_hydrogen_treatment constr
_refine_ls_matrix_type full
_refine_ls_number_parameters 293
_refine_ls_number_reflns 3847
_refine_ls_number_restraints 0
_refine_ls_restrained_S_all 1.042
_refine_ls_R_factor_all 0.0539
_refine_ls_R_factor_gt 0.0443
_refine_ls_shift/su_max 0.001
_refine_ls_shift/su_mean 0.000
_refine_ls_structure_factor_coef Fsqd
_refine_ls_weighting_details 'w=1/[\s^2^(Fo^2^)+(0.0633P)^2^+0.3684P] where P=(Fo^2^+2Fc^2^)/3'
_refine_ls_weighting_scheme calc
_refine_ls_wR_factor_gt 0.1147
_refine_ls_wR_factor_ref 0.1232
_reflns_Friedel_coverage 0.000
_reflns_number_gt 3184
_reflns_number_total 3847
_reflns_threshold_expression 'I > 2\s(I)'
_cod_data_source_file c6qo00171h2.cif
_cod_data_source_block 13a
_cod_database_code 1553466
_shelxl_version_number 2014/6
_chemical_oxdiff_formula 'C24 H24 B N3 O4'
_shelx_space_group_comment
;
The symmetry employed for this shelxl refinement is uniquely defined
by the following loop, which should always be used as a source of
symmetry information in preference to the above space-group names.
They are only intended as comments.
;
_reflns_odcompleteness_completeness 99.89
_reflns_odcompleteness_iscentric 1
_reflns_odcompleteness_theta 66.97
_olex2_refinement_description
;
1. Fixed Uiso
 At 1.2 times of:
  All C(H) groups, All C(H,H) groups
 At 1.5 times of:
  All C(H,H,H) groups
2.a Secondary CH2 refined with riding coordinates:
 C13(H13A,H13B)
2.b Aromatic/amide H refined with riding coordinates:
 C17(H17), C22(H22), C21(H21), C23(H23), C20(H20), C9(H9), C14(H14), C12(H12),
 C11(H11), C10(H10)
2.c Idealised Me refined as rotating group:
 C2(H2A,H2B,H2C), C6(H6A,H6B,H6C), C3(H3A,H3B,H3C), C5(H5A,H5B,H5C)
;
_olex2_submission_special_instructions 'No special instructions were received'

loop_
_space_group_symop_operation_xyz
'x, y, z'
'-x, -y, -z'

loop_
_atom_site_label
_atom_site_type_symbol
_atom_site_fract_x
_atom_site_fract_y
_atom_site_fract_z
_atom_site_U_iso_or_equiv
_atom_site_adp_type
_atom_site_occupancy
_atom_site_site_symmetry_order
_atom_site_calc_flag
_atom_site_refinement_flags_posn
O3 O 0.79462(17) -0.17181(13) 1.12464(7) 0.0224(3) Uani 1 1 d .
O4 O 0.84422(19) -0.32336(15) 1.23499(7) 0.0285(3) Uani 1 1 d .
O1 O 0.52079(18) 0.31518(14) 0.64115(7) 0.0287(3) Uani 1 1 d .
O2 O 0.22026(19) 0.45730(14) 0.58753(8) 0.0310(3) Uani 1 1 d .
C17 C 0.7580(2) -0.00303(19) 1.00900(10) 0.0208(3) Uani 1 1 d .
H17 H 0.7651 0.0760 1.0356 0.025 Uiso 1 1 calc R
N3 N 0.7313(2) 0.30006(16) 0.92423(8) 0.0231(3) Uani 1 1 d .
N1 N 0.6923(2) 0.38142(16) 0.80492(8) 0.0217(3) Uani 1 1 d .
C18 C 0.7725(2) -0.15079(19) 1.04697(9) 0.0200(3) Uani 1 1 d .
C19 C 0.7627(2) -0.27264(19) 1.00912(10) 0.0209(3) Uani 1 1 d .
C22 C 0.7812(2) -0.42230(19) 1.05326(10) 0.0225(3) Uani 1 1 d .
H22 H 0.7729 -0.5048 1.0296 0.027 Uiso 1 1 calc R
C15 C 0.7174(2) 0.18000(19) 0.88894(10) 0.0207(3) Uani 1 1 d .
C21 C 0.7230(2) -0.09633(19) 0.89167(10) 0.0227(3) Uani 1 1 d .
H21 H 0.7063 -0.0778 0.8393 0.027 Uiso 1 1 calc R
N2 N 0.7165(2) 0.42241(16) 0.87254(8) 0.0239(3) Uani 1 1 d .
C16 C 0.7329(2) 0.02522(18) 0.93082(10) 0.0199(3) Uani 1 1 d .
C24 C 0.8190(2) -0.3159(2) 1.16765(10) 0.0231(3) Uani 1 1 d .
C23 C 0.8105(2) -0.44319(19) 1.12838(10) 0.0237(3) Uani 1 1 d .
H23 H 0.8257 -0.5414 1.1559 0.028 Uiso 1 1 calc R
C20 C 0.7378(2) -0.24251(19) 0.93025(10) 0.0224(3) Uani 1 1 d .
H20 H 0.7312 -0.3217 0.9036 0.027 Uiso 1 1 calc R
C9 C 0.4085(3) 0.7463(2) 0.76888(10) 0.0269(4) Uani 1 1 d .
H9 H 0.5017 0.7559 0.7995 0.032 Uiso 1 1 calc R
C14 C 0.6917(2) 0.23236(18) 0.81260(10) 0.0215(3) Uani 1 1 d .
H14 H 0.6771 0.1768 0.7745 0.026 Uiso 1 1 calc R
C12 C 0.1324(3) 0.7197(2) 0.67751(10) 0.0261(4) Uani 1 1 d .
H12 H 0.0383 0.7123 0.6466 0.031 Uiso 1 1 calc R
C7 C 0.3240(3) 0.59851(19) 0.68178(9) 0.0228(3) Uani 1 1 d .
C11 C 0.0805(3) 0.8495(2) 0.71814(11) 0.0292(4) Uani 1 1 d .
H11 H -0.0468 0.9281 0.7140 0.035 Uiso 1 1 calc R
C8 C 0.4636(2) 0.61534(19) 0.72786(9) 0.0222(3) Uani 1 1 d .
C10 C 0.2176(3) 0.8626(2) 0.76496(11) 0.0300(4) Uani 1 1 d .
H10 H 0.1821 0.9482 0.7934 0.036 Uiso 1 1 calc R
C4 C 0.2805(3) 0.3053(2) 0.55759(11) 0.0286(4) Uani 1 1 d .
C1 C 0.4926(3) 0.2077(2) 0.59288(11) 0.0273(4) Uani 1 1 d .
B1 B 0.3576(3) 0.4535(2) 0.63638(12) 0.0245(4) Uani 1 1 d .
C13 C 0.6760(2) 0.4942(2) 0.73556(10) 0.0234(3) Uani 1 1 d .
H13A H 0.7139 0.4361 0.6911 0.028 Uiso 1 1 calc R
H13B H 0.7697 0.5491 0.7370 0.028 Uiso 1 1 calc R
C2 C 0.4934(3) 0.0606(2) 0.64605(14) 0.0442(5) Uani 1 1 d .
H2A H 0.6245 0.0081 0.6665 0.066 Uiso 1 1 calc GR
H2B H 0.4626 -0.0103 0.6180 0.066 Uiso 1 1 calc GR
H2C H 0.3937 0.0913 0.6872 0.066 Uiso 1 1 calc GR
C6 C 0.2838(4) 0.3355(3) 0.47204(13) 0.0547(7) Uani 1 1 d .
H6A H 0.1500 0.3975 0.4561 0.082 Uiso 1 1 calc GR
H6B H 0.3302 0.2360 0.4508 0.082 Uiso 1 1 calc GR
H6C H 0.3733 0.3922 0.4544 0.082 Uiso 1 1 calc GR
C3 C 0.6687(3) 0.1683(3) 0.53506(14) 0.0471(6) Uani 1 1 d .
H3A H 0.6744 0.2645 0.5063 0.071 Uiso 1 1 calc GR
H3B H 0.6522 0.1009 0.5010 0.071 Uiso 1 1 calc GR
H3C H 0.7919 0.1144 0.5610 0.071 Uiso 1 1 calc GR
C5 C 0.1150(3) 0.2376(3) 0.58737(17) 0.0517(6) Uani 1 1 d .
H5A H 0.1035 0.2303 0.6422 0.078 Uiso 1 1 calc GR
H5B H 0.1495 0.1338 0.5715 0.078 Uiso 1 1 calc GR
H5C H -0.0116 0.3062 0.5671 0.078 Uiso 1 1 calc GR

loop_
_atom_site_aniso_label
_atom_site_aniso_U_11
_atom_site_aniso_U_22
_atom_site_aniso_U_33
_atom_site_aniso_U_23
_atom_site_aniso_U_13
_atom_site_aniso_U_12
O3 0.0261(6) 0.0187(6) 0.0218(6) -0.0026(4) -0.0018(4) -0.0068(4)
O4 0.0342(7) 0.0267(6) 0.0229(6) -0.0009(5) -0.0021(5) -0.0091(5)
O1 0.0298(6) 0.0219(6) 0.0334(7) -0.0090(5) -0.0077(5) -0.0044(5)
O2 0.0322(7) 0.0208(6) 0.0374(7) -0.0089(5) -0.0095(5) -0.0022(5)
C17 0.0192(7) 0.0167(8) 0.0262(8) -0.0056(6) -0.0010(6) -0.0048(6)
N3 0.0258(7) 0.0169(7) 0.0263(7) -0.0036(6) -0.0032(6) -0.0064(5)
N1 0.0236(7) 0.0175(7) 0.0235(7) -0.0012(5) -0.0033(5) -0.0067(5)
C18 0.0167(7) 0.0192(8) 0.0217(8) -0.0032(6) -0.0014(6) -0.0029(6)
C19 0.0185(7) 0.0160(7) 0.0262(9) -0.0038(6) -0.0003(6) -0.0035(6)
C22 0.0210(8) 0.0163(7) 0.0290(9) -0.0041(6) -0.0001(6) -0.0047(6)
C15 0.0181(7) 0.0176(8) 0.0255(8) -0.0047(6) -0.0016(6) -0.0042(6)
C21 0.0255(8) 0.0185(8) 0.0231(8) -0.0036(6) -0.0025(6) -0.0058(6)
N2 0.0280(7) 0.0184(7) 0.0258(7) -0.0021(6) -0.0047(6) -0.0081(6)
C16 0.0161(7) 0.0164(8) 0.0255(8) -0.0032(6) -0.0009(6) -0.0034(6)
C24 0.0207(8) 0.0201(8) 0.0254(9) -0.0011(6) 0.0007(6) -0.0047(6)
C23 0.0224(8) 0.0172(8) 0.0283(9) -0.0013(6) 0.0007(6) -0.0042(6)
C20 0.0237(8) 0.0163(8) 0.0263(8) -0.0066(6) -0.0016(6) -0.0044(6)
C9 0.0343(9) 0.0214(8) 0.0269(9) -0.0018(7) -0.0072(7) -0.0111(7)
C14 0.0225(8) 0.0154(8) 0.0261(8) -0.0039(6) -0.0025(6) -0.0053(6)
C12 0.0277(8) 0.0237(8) 0.0258(9) -0.0012(7) -0.0054(7) -0.0072(7)
C7 0.0269(8) 0.0188(8) 0.0219(8) -0.0009(6) -0.0003(7) -0.0079(7)
C11 0.0285(9) 0.0210(8) 0.0327(10) -0.0034(7) -0.0017(7) -0.0023(7)
C8 0.0257(8) 0.0172(8) 0.0230(8) 0.0013(6) -0.0007(6) -0.0081(6)
C10 0.0405(10) 0.0181(8) 0.0300(9) -0.0058(7) -0.0022(8) -0.0076(7)
C4 0.0332(9) 0.0199(8) 0.0322(10) -0.0079(7) -0.0077(7) -0.0054(7)
C1 0.0287(9) 0.0218(8) 0.0323(9) -0.0083(7) -0.0055(7) -0.0070(7)
B1 0.0251(9) 0.0200(9) 0.0287(10) -0.0053(8) -0.0004(8) -0.0077(7)
C13 0.0267(8) 0.0200(8) 0.0239(8) 0.0019(6) -0.0039(6) -0.0096(7)
C2 0.0476(12) 0.0282(10) 0.0586(14) 0.0058(9) -0.0234(10) -0.0141(9)
C6 0.0562(14) 0.0522(14) 0.0333(12) -0.0110(10) -0.0115(10) 0.0122(11)
C3 0.0320(10) 0.0635(15) 0.0463(13) -0.0274(11) -0.0010(9) -0.0101(10)
C5 0.0349(11) 0.0295(11) 0.091(2) -0.0055(11) -0.0151(12) -0.0093(9)

loop_
_atom_type_symbol
_atom_type_description
_atom_type_scat_dispersion_real
_atom_type_scat_dispersion_imag
_atom_type_scat_source
C C 0.0181 0.0091 'International Tables Vol C Tables 4.2.6.8 and 6.1.1.4'
H H 0.0000 0.0000 'International Tables Vol C Tables 4.2.6.8 and 6.1.1.4'
B B 0.0090 0.0039 'International Tables Vol C Tables 4.2.6.8 and 6.1.1.4'
N N 0.0311 0.0180 'International Tables Vol C Tables 4.2.6.8 and 6.1.1.4'
O O 0.0492 0.0322 'International Tables Vol C Tables 4.2.6.8 and 6.1.1.4'

loop_
_exptl_crystal_face_index_h
_exptl_crystal_face_index_k
_exptl_crystal_face_index_l
_exptl_crystal_face_perp_dist
_exptl_oxdiff_crystal_face_indexfrac_h
_exptl_oxdiff_crystal_face_indexfrac_k
_exptl_oxdiff_crystal_face_indexfrac_l
_exptl_oxdiff_crystal_face_x
_exptl_oxdiff_crystal_face_y
_exptl_oxdiff_crystal_face_z
-4 -1 0 0.0846 -4.0000 -1.0000 0.0001 -0.2707 0.3597 0.7601
4 0 0 0.0745 4.0000 0.0000 -0.0000 0.3794 -0.4913 -0.6943
-1 -6 0 0.0919 -1.0000 -6.0000 0.0001 0.5575 -0.6665 0.5684
0 0 -11 0.0131 0.0000 0.0000 -11.0000 -0.7884 -0.5533 -0.1055
0 0 11 0.0151 -0.0000 -0.0000 11.0000 0.7884 0.5533 0.1055
-1 4 6 0.0820 -1.0000 4.0000 6.0000 -0.0997 0.9509 -0.0321
0 6 1 0.0837 -0.0000 6.0000 0.9999 -0.5807 0.8397 -0.3852
4 4 0 0.1115 4.0000 4.0000 -0.0001 -0.0555 0.0350 -0.9576

loop_
_geom_angle_atom_site_label_1
_geom_angle_atom_site_label_2
_geom_angle_atom_site_label_3
_geom_angle
C18 O3 C24 121.73(13)
B1 O1 C1 108.90(13)
B1 O2 C4 109.75(13)
C18 C17 H17 120.4
C16 C17 H17 120.4
C16 C17 C18 119.15(15)
N2 N3 C15 108.58(14)
N2 N1 C13 119.84(13)
C14 N1 N2 110.90(14)
C14 N1 C13 129.24(14)
O3 C18 C17 116.77(14)
O3 C18 C19 121.00(14)
C17 C18 C19 122.23(15)
C18 C19 C22 118.17(15)
C18 C19 C20 117.97(15)
C20 C19 C22 123.85(15)
C19 C22 H22 119.9
C23 C22 C19 120.22(15)
C23 C22 H22 119.9
N3 C15 C16 122.05(15)
N3 C15 C14 108.10(14)
C14 C15 C16 129.84(15)
C16 C21 H21 119.7
C20 C21 H21 119.7
C20 C21 C16 120.69(16)
N3 N2 N1 107.46(13)
C17 C16 C15 120.53(14)
C17 C16 C21 119.43(15)
C21 C16 C15 120.04(15)
O3 C24 C23 117.34(15)
O4 C24 O3 116.49(15)
O4 C24 C23 126.16(16)
C22 C23 C24 121.44(15)
C22 C23 H23 119.3
C24 C23 H23 119.3
C19 C20 H20 119.7
C21 C20 C19 120.54(15)
C21 C20 H20 119.7
C8 C9 H9 119.3
C10 C9 H9 119.3
C10 C9 C8 121.38(16)
N1 C14 C15 104.95(14)
N1 C14 H14 127.5
C15 C14 H14 127.5
C7 C12 H12 119.1
C11 C12 H12 119.1
C11 C12 C7 121.71(16)
C12 C7 B1 116.19(15)
C8 C7 C12 117.56(15)
C8 C7 B1 126.22(15)
C12 C11 H11 119.9
C12 C11 C10 120.16(16)
C10 C11 H11 119.9
C9 C8 C7 120.03(15)
C9 C8 C13 117.70(15)
C7 C8 C13 122.27(15)
C9 C10 H10 120.4
C11 C10 C9 119.13(16)
C11 C10 H10 120.4
O2 C4 C1 103.69(13)
O2 C4 C6 107.95(16)
O2 C4 C5 105.33(16)
C6 C4 C1 115.43(17)
C6 C4 C5 110.1(2)
C5 C4 C1 113.49(16)
O1 C1 C4 103.83(13)
O1 C1 C2 105.92(15)
O1 C1 C3 107.31(15)
C2 C1 C4 113.37(15)
C3 C1 C4 114.52(17)
C3 C1 C2 111.06(18)
O1 B1 C7 125.34(16)
O2 B1 O1 113.68(15)
O2 B1 C7 120.98(16)
N1 C13 C8 112.10(13)
N1 C13 H13A 109.2
N1 C13 H13B 109.2
C8 C13 H13A 109.2
C8 C13 H13B 109.2
H13A C13 H13B 107.9
C1 C2 H2A 109.5
C1 C2 H2B 109.5
C1 C2 H2C 109.5
H2A C2 H2B 109.5
H2A C2 H2C 109.5
H2B C2 H2C 109.5
C4 C6 H6A 109.5
C4 C6 H6B 109.5
C4 C6 H6C 109.5
H6A C6 H6B 109.5
H6A C6 H6C 109.5
H6B C6 H6C 109.5
C1 C3 H3A 109.5
C1 C3 H3B 109.5
C1 C3 H3C 109.5
H3A C3 H3B 109.5
H3A C3 H3C 109.5
H3B C3 H3C 109.5
C4 C5 H5A 109.5
C4 C5 H5B 109.5
C4 C5 H5C 109.5
H5A C5 H5B 109.5
H5A C5 H5C 109.5
H5B C5 H5C 109.5

loop_
_geom_bond_atom_site_label_1
_geom_bond_atom_site_label_2
_geom_bond_distance
O3 C18 1.377(2)
O3 C24 1.381(2)
O4 C24 1.211(2)
O1 C1 1.460(2)
O1 B1 1.367(2)
O2 C4 1.450(2)
O2 B1 1.354(2)
C17 H17 0.9300
C17 C18 1.389(2)
C17 C16 1.388(2)
N3 C15 1.368(2)
N3 N2 1.317(2)
N1 N2 1.345(2)
N1 C14 1.345(2)
N1 C13 1.470(2)
C18 C19 1.397(2)
C19 C22 1.440(2)
C19 C20 1.399(2)
C22 H22 0.9300
C22 C23 1.341(2)
C15 C16 1.468(2)
C15 C14 1.374(2)
C21 H21 0.9300
C21 C16 1.409(2)
C21 C20 1.379(2)
C24 C23 1.452(2)
C23 H23 0.9300
C20 H20 0.9300
C9 H9 0.9300
C9 C8 1.395(2)
C9 C10 1.387(3)
C14 H14 0.9300
C12 H12 0.9300
C12 C7 1.409(2)
C12 C11 1.384(3)
C7 C8 1.405(2)
C7 B1 1.571(2)
C11 H11 0.9300
C11 C10 1.385(3)
C8 C13 1.518(2)
C10 H10 0.9300
C4 C1 1.585(2)
C4 C6 1.499(3)
C4 C5 1.534(3)
C1 C2 1.523(3)
C1 C3 1.506(3)
C13 H13A 0.9700
C13 H13B 0.9700
C2 H2A 0.9600
C2 H2B 0.9600
C2 H2C 0.9600
C6 H6A 0.9600
C6 H6B 0.9600
C6 H6C 0.9600
C3 H3A 0.9600
C3 H3B 0.9600
C3 H3C 0.9600
C5 H5A 0.9600
C5 H5B 0.9600
C5 H5C 0.9600

loop_
_geom_torsion_atom_site_label_1
_geom_torsion_atom_site_label_2
_geom_torsion_atom_site_label_3
_geom_torsion_atom_site_label_4
_geom_torsion
O3 C18 C19 C22 -1.5(2)
O3 C18 C19 C20 179.28(14)
O3 C24 C23 C22 0.3(2)
O4 C24 C23 C22 179.84(16)
O2 C4 C1 O1 2.45(18)
O2 C4 C1 C2 116.91(17)
O2 C4 C1 C3 -114.23(18)
C17 C18 C19 C22 179.38(14)
C17 C18 C19 C20 0.2(2)
N3 C15 C16 C17 1.5(2)
N3 C15 C16 C21 -178.33(14)
N3 C15 C14 N1 0.32(17)
C18 O3 C24 O4 177.49(14)
C18 O3 C24 C23 -3.0(2)
C18 C17 C16 C15 -179.91(14)
C18 C17 C16 C21 -0.1(2)
C18 C19 C22 C23 -1.1(2)
C18 C19 C20 C21 -0.2(2)
C19 C22 C23 C24 1.6(2)
C22 C19 C20 C21 -179.38(15)
C15 N3 N2 N1 0.30(17)
N2 N3 C15 C16 178.63(14)
N2 N3 C15 C14 -0.39(18)
N2 N1 C14 C15 -0.15(18)
N2 N1 C13 C8 -81.81(18)
C16 C17 C18 O3 -179.16(13)
C16 C17 C18 C19 0.0(2)
C16 C15 C14 N1 -178.60(15)
C16 C21 C20 C19 0.1(2)
C24 O3 C18 C17 -177.25(13)
C24 O3 C18 C19 3.6(2)
C20 C19 C22 C23 178.09(15)
C20 C21 C16 C17 0.0(2)
C20 C21 C16 C15 179.86(14)
C9 C8 C13 N1 81.84(18)
C14 N1 N2 N3 -0.09(18)
C14 N1 C13 C8 99.97(19)
C14 C15 C16 C17 -179.72(16)
C14 C15 C16 C21 0.5(3)
C12 C7 C8 C9 1.7(2)
C12 C7 C8 C13 -178.69(15)
C12 C7 B1 O1 -170.75(17)
C12 C7 B1 O2 9.2(2)
C12 C11 C10 C9 1.7(3)
C7 C12 C11 C10 -0.4(3)
C7 C8 C13 N1 -97.79(18)
C11 C12 C7 C8 -1.3(3)
C11 C12 C7 B1 176.57(16)
C8 C9 C10 C11 -1.2(3)
C8 C7 B1 O1 6.9(3)
C8 C7 B1 O2 -173.17(16)
C10 C9 C8 C7 -0.5(3)
C10 C9 C8 C13 179.89(16)
C4 O2 B1 O1 4.0(2)
C4 O2 B1 C7 -175.92(15)
C1 O1 B1 O2 -2.3(2)
C1 O1 B1 C7 177.69(16)
B1 O1 C1 C4 -0.29(19)
B1 O1 C1 C2 -119.96(17)
B1 O1 C1 C3 121.34(18)
B1 O2 C4 C1 -3.85(19)
B1 O2 C4 C6 -126.77(18)
B1 O2 C4 C5 115.62(18)
B1 C7 C8 C9 -175.90(16)
B1 C7 C8 C13 3.7(3)
C13 N1 N2 N3 -178.61(13)
C13 N1 C14 C15 178.20(15)
C6 C4 C1 O1 120.29(19)
C6 C4 C1 C2 -125.2(2)
C6 C4 C1 C3 3.6(2)
C5 C4 C1 O1 -111.28(18)
C5 C4 C1 C2 3.2(2)
C5 C4 C1 C3 132.0(2)
